data_7225985
loop_
_publ_author_name
'Zhang, Shu'
'Xing, Qifeng'
'Sun, Wen Hua'

_publ_section_title
;
 Frustratingly synergic effect of cobalt-nickel heterometallic
 precatalysts on ethylene reactivity: The cobalt and its heteronickel
 complexes bearing
 2-methyl-2,4-bis(6-iminopyridin-2-yl)-1H-1,5-benzodiazepines
;
_journal_name_full 'RSC Adv.'
_journal_paper_doi 10.1039/C6RA13048H
_journal_year 2016
_chemical_formula_moiety 'C49 H58 Cl4 Co N6 Ni O, 2(C H2 Cl2)'
_chemical_formula_sum 'C51 H62 Cl8 Co N6 Ni O'
_chemical_formula_weight 1176.30
_chemical_name_systematic
;
 ?
;
_space_group_crystal_system triclinic
_space_group_IT_number 2
_space_group_name_Hall '-P 1'
_space_group_name_H-M_alt 'P -1'
_symmetry_space_group_name_Hall '-P 1'
_symmetry_space_group_name_H-M 'P -1'
_atom_sites_solution_hydrogens geom
_audit_creation_method SHELXL-2013
_audit_update_record
;
2016-04-29 deposited with the CCDC.
2016-07-19 downloaded from the CCDC.
;
_cell_angle_alpha 104.069(3)
_cell_angle_beta 96.006(3)
_cell_angle_gamma 94.145(2)
_cell_formula_units_Z 2
_cell_length_a 11.0804(12)
_cell_length_b 16.393(2)
_cell_length_c 16.352(2)
_cell_measurement_reflns_used 3812
_cell_measurement_temperature 291(2)
_cell_measurement_theta_max 23.12
_cell_measurement_theta_min 2.11
_cell_volume 2850.5(6)
_computing_cell_refinement 'SMART '
_computing_data_collection 'SMART (Bruker, 2000)'
_computing_data_reduction 'SAINT (Bruker, 2000)'
_computing_molecular_graphics SHELXTL
_computing_publication_material SHELXTL
_computing_structure_refinement SHELXTL
_computing_structure_solution 'SHELXL-2013 (Sheldrick, 2013)'
_diffrn_ambient_temperature 291(2)
_diffrn_measured_fraction_theta_full 1.000
_diffrn_measured_fraction_theta_max 1.000
_diffrn_measurement_device_type 'Bruker P4'
_diffrn_measurement_method '\w scans'
_diffrn_radiation_type MoK\a
_diffrn_radiation_wavelength 0.71073
_diffrn_reflns_av_R_equivalents 0.0207
_diffrn_reflns_av_unetI/netI 0.0735
_diffrn_reflns_Laue_measured_fraction_full 1.000
_diffrn_reflns_Laue_measured_fraction_max 1.000
_diffrn_reflns_limit_h_max 13
_diffrn_reflns_limit_h_min -13
_diffrn_reflns_limit_k_max 19
_diffrn_reflns_limit_k_min -20
_diffrn_reflns_limit_l_max 20
_diffrn_reflns_limit_l_min 0
_diffrn_reflns_number 23918
_diffrn_reflns_point_group_measured_fraction_full 1.000
_diffrn_reflns_point_group_measured_fraction_max 1.000
_diffrn_reflns_theta_full 25.242
_diffrn_reflns_theta_max 25.999
_diffrn_reflns_theta_min 1.287
_diffrn_source graphite
_exptl_absorpt_coefficient_mu 1.037
_exptl_absorpt_correction_T_max 0.89
_exptl_absorpt_correction_T_min 0.80
_exptl_absorpt_process_details 'SADABS; Bruker, 2013'
_exptl_crystal_colour Yellow
_exptl_crystal_density_diffrn 1.370
_exptl_crystal_description Plate
_exptl_crystal_F_000 1218
_exptl_crystal_size_max 0.230
_exptl_crystal_size_mid 0.160
_exptl_crystal_size_min 0.110
_refine_diff_density_max 0.230
_refine_diff_density_min -0.223
_refine_diff_density_rms 0.053
_refine_ls_extinction_method none
_refine_ls_goodness_of_fit_ref 1.035
_refine_ls_hydrogen_treatment constr
_refine_ls_matrix_type full
_refine_ls_number_parameters 625
_refine_ls_number_reflns 11217
_refine_ls_number_restraints 0
_refine_ls_restrained_S_all 1.035
_refine_ls_R_factor_all 0.0521
_refine_ls_R_factor_gt 0.0448
_refine_ls_shift/su_max 0.001
_refine_ls_shift/su_mean 0.000
_refine_ls_structure_factor_coef Fsqd
_refine_ls_weighting_details
;
 w=1/[\s^2^(Fo^2^)+(0.06P)^2^+1.22P]
 where P=(Fo^2^+2Fc^2^)/3
;
_refine_ls_weighting_scheme calc
_refine_ls_wR_factor_gt 0.1520
_refine_ls_wR_factor_ref 0.1549
_reflns_Friedel_coverage 0.000
_reflns_number_gt 7490
_reflns_number_total 11217
_reflns_threshold_expression 'I > 2\s(I)'
_cod_data_source_file c6ra13048h1.cif
_cod_data_source_block global
_cod_original_cell_volume 2850.6(6)
_cod_database_code 7225985
_data CoNi
_shelx_space_group_comment
;
The symmetry employed for this shelxl refinement is uniquely defined
by the following loop, which should always be used as a source of
symmetry information in preference to the above space-group names.
They are only intended as comments.
;
_shelx_estimated_absorpt_t_min 0.796
_shelx_estimated_absorpt_t_max 0.894
_shelxl_version_number 2013-2

loop_
_space_group_symop_operation_xyz
'x, y, z'
'-x, -y, -z'

loop_
_atom_site_label
_atom_site_type_symbol
_atom_site_fract_x
_atom_site_fract_y
_atom_site_fract_z
_atom_site_U_iso_or_equiv
_atom_site_adp_type
_atom_site_occupancy
_atom_site_site_symmetry_order
_atom_site_calc_flag
_atom_site_refinement_flags_posn
_atom_site_refinement_flags_adp
C1 C 0.4181(7) 0.2121(4) 0.6122(5) 0.097(3) Uani 1 1 d . .
H1A H 0.4011 0.1851 0.5526 0.145 Uiso 1 1 calc R U
H1B H 0.3573 0.2496 0.6286 0.145 Uiso 1 1 calc R U
H1C H 0.4170 0.1699 0.6439 0.145 Uiso 1 1 calc R U
C2 C 0.5382(5) 0.2601(3) 0.6298(3) 0.0509(12) Uani 1 1 d . .
C3 C 0.5646(5) 0.3291(3) 0.7101(3) 0.0505(12) Uani 1 1 d . .
C4 C 0.4876(5) 0.3447(3) 0.7704(3) 0.0563(14) Uani 1 1 d . .
H4 H 0.4160 0.3096 0.7654 0.068 Uiso 1 1 calc R U
C5 C 0.5186(5) 0.4153(3) 0.8407(3) 0.0582(14) Uani 1 1 d . .
H5 H 0.4702 0.4257 0.8845 0.070 Uiso 1 1 calc R U
C6 C 0.6209(4) 0.4679(3) 0.8433(3) 0.0474(11) Uani 1 1 d . .
H6 H 0.6391 0.5173 0.8867 0.057 Uiso 1 1 calc R U
C7 C 0.6977(4) 0.4478(3) 0.7813(3) 0.0400(10) Uani 1 1 d . .
C8 C 0.8182(4) 0.5033(3) 0.7804(3) 0.0419(10) Uani 1 1 d . .
C9 C 1.0104(4) 0.4744(2) 0.7147(3) 0.0399(10) Uani 1 1 d . .
C10 C 1.0607(5) 0.5061(3) 0.6538(3) 0.0493(12) Uani 1 1 d . .
H10 H 1.0113 0.5226 0.6123 0.059 Uiso 1 1 calc R U
C11 C 1.1919(5) 0.5133(3) 0.6557(4) 0.0569(14) Uani 1 1 d . .
H11 H 1.2281 0.5365 0.6166 0.068 Uiso 1 1 calc R U
C12 C 1.2599(5) 0.4867(3) 0.7132(4) 0.0532(13) Uani 1 1 d . .
H12 H 1.3441 0.4917 0.7133 0.064 Uiso 1 1 calc R U
C13 C 1.2136(4) 0.4523(3) 0.7722(3) 0.0500(12) Uani 1 1 d . .
H13 H 1.2656 0.4324 0.8097 0.060 Uiso 1 1 calc R U
C14 C 1.0915(4) 0.4467(3) 0.7770(3) 0.0371(9) Uani 1 1 d . .
C15 C 0.9538(4) 0.4361(2) 0.8747(3) 0.0351(9) Uani 1 1 d . .
C16 C 0.8998(4) 0.5171(2) 0.8645(3) 0.0352(9) Uani 1 1 d . .
H16A H 0.8528 0.5370 0.9108 0.042 Uiso 1 1 calc R U
H16B H 0.9657 0.5605 0.8677 0.042 Uiso 1 1 calc R U
C17 C 0.7841(6) 0.5903(3) 0.7696(4) 0.0624(15) Uani 1 1 d . .
H17A H 0.8572 0.6265 0.7720 0.094 Uiso 1 1 calc R U
H17B H 0.7386 0.6154 0.8144 0.094 Uiso 1 1 calc R U
H17C H 0.7355 0.5829 0.7157 0.094 Uiso 1 1 calc R U
C18 C 0.9148(4) 0.3911(2) 0.9380(3) 0.0326(9) Uani 1 1 d . .
C19 C 0.8194(4) 0.4115(3) 0.9903(3) 0.0437(11) Uani 1 1 d . .
H19 H 0.7750 0.4571 0.9881 0.052 Uiso 1 1 calc R U
C20 C 0.7968(5) 0.3618(3) 1.0424(3) 0.0461(12) Uani 1 1 d . .
H20 H 0.7403 0.3770 1.0802 0.055 Uiso 1 1 calc R U
C21 C 0.8517(6) 0.2911(3) 1.0429(4) 0.0597(15) Uani 1 1 d . .
H21 H 0.8301 0.2560 1.0772 0.072 Uiso 1 1 calc R U
C22 C 0.9431(4) 0.2726(3) 0.9896(3) 0.0414(10) Uani 1 1 d . .
C23 C 1.0153(6) 0.1988(3) 0.9822(3) 0.0562(14) Uani 1 1 d . .
C24 C 0.9847(5) 0.1373(3) 1.0360(4) 0.0576(14) Uani 1 1 d . .
H24A H 0.8981 0.1306 1.0368 0.086 Uiso 1 1 calc R U
H24B H 1.0247 0.1593 1.0930 0.086 Uiso 1 1 calc R U
H24C H 1.0123 0.0835 1.0119 0.086 Uiso 1 1 calc R U
C25 C 1.1681(5) 0.1214(3) 0.9223(3) 0.0457(11) Uani 1 1 d . .
C26 C 1.1343(5) 0.0524(3) 0.8528(3) 0.0496(12) Uani 1 1 d . .
C27 C 1.2058(5) -0.0171(3) 0.8485(4) 0.0568(14) Uani 1 1 d . .
H27 H 1.1850 -0.0655 0.8043 0.068 Uiso 1 1 calc R U
C28 C 1.3028(6) -0.0149(4) 0.9067(5) 0.081(2) Uani 1 1 d . .
H28 H 1.3453 -0.0622 0.9036 0.097 Uiso 1 1 calc R U
C29 C 1.3383(6) 0.0564(3) 0.9699(4) 0.0659(15) Uani 1 1 d . .
H29 H 1.4100 0.0579 1.0056 0.079 Uiso 1 1 calc R U
C30 C 1.2747(5) 0.1259(3) 0.9840(3) 0.0516(12) Uani 1 1 d . .
C31 C 0.5958(4) 0.1959(3) 0.4946(3) 0.0471(12) Uani 1 1 d . .
C32 C 0.5179(5) 0.2215(4) 0.4345(4) 0.0649(15) Uani 1 1 d . .
C33 C 0.4983(6) 0.1671(5) 0.3515(4) 0.0706(17) Uani 1 1 d . .
H33 H 0.4450 0.1809 0.3103 0.085 Uiso 1 1 calc R U
C34 C 0.5518(6) 0.0991(4) 0.3312(4) 0.0684(17) Uani 1 1 d . .
H34 H 0.5342 0.0650 0.2760 0.082 Uiso 1 1 calc R U
C35 C 0.6369(7) 0.0739(4) 0.3898(4) 0.0739(18) Uani 1 1 d . .
H35 H 0.6791 0.0270 0.3723 0.089 Uiso 1 1 calc R U
C36 C 0.6552(5) 0.1219(3) 0.4750(3) 0.0569(14) Uani 1 1 d . .
C37 C 0.7383(6) 0.0951(4) 0.5384(4) 0.0673(16) Uani 1 1 d . .
H37 H 0.7701 0.1457 0.5834 0.081 Uiso 1 1 calc R U
C38 C 0.8456(7) 0.0531(4) 0.5047(5) 0.092(2) Uani 1 1 d . .
H38A H 0.8170 0.0052 0.4579 0.138 Uiso 1 1 calc R U
H38B H 0.8911 0.0346 0.5489 0.138 Uiso 1 1 calc R U
H38C H 0.8970 0.0926 0.4857 0.138 Uiso 1 1 calc R U
C39 C 0.6620(7) 0.0344(4) 0.5793(5) 0.088(2) Uani 1 1 d . .
H39A H 0.7063 0.0311 0.6318 0.132 Uiso 1 1 calc R U
H39B H 0.6477 -0.0209 0.5410 0.132 Uiso 1 1 calc R U
H39C H 0.5853 0.0560 0.5899 0.132 Uiso 1 1 calc R U
C40 C 0.4500(6) 0.3005(4) 0.4516(4) 0.0733(17) Uani 1 1 d . .
H40 H 0.4740 0.3313 0.5111 0.088 Uiso 1 1 calc R U
C41 C 0.4906(6) 0.3584(4) 0.3951(3) 0.0685(17) Uani 1 1 d . .
H41A H 0.4688 0.3294 0.3363 0.103 Uiso 1 1 calc R U
H41B H 0.5774 0.3724 0.4065 0.103 Uiso 1 1 calc R U
H41C H 0.4508 0.4093 0.4076 0.103 Uiso 1 1 calc R U
C42 C 0.3161(7) 0.2864(5) 0.4372(5) 0.090(2) Uani 1 1 d . .
H42A H 0.2912 0.2332 0.3967 0.135 Uiso 1 1 calc R U
H42B H 0.2841 0.3311 0.4158 0.135 Uiso 1 1 calc R U
H42C H 0.2855 0.2857 0.4899 0.135 Uiso 1 1 calc R U
C43 C 1.0233(5) 0.0460(3) 0.7903(3) 0.0560(13) Uani 1 1 d . .
H43 H 0.9988 0.1031 0.7960 0.067 Uiso 1 1 calc R U
C44 C 0.9195(6) -0.0068(4) 0.8112(4) 0.0756(18) Uani 1 1 d . .
H44A H 0.9367 -0.0647 0.7999 0.113 Uiso 1 1 calc R U
H44B H 0.8456 -0.0026 0.7768 0.113 Uiso 1 1 calc R U
H44C H 0.9099 0.0134 0.8701 0.113 Uiso 1 1 calc R U
C45 C 1.0460(7) 0.0130(4) 0.7009(4) 0.0779(18) Uani 1 1 d . .
H45A H 1.1196 0.0421 0.6914 0.117 Uiso 1 1 calc R U
H45B H 0.9788 0.0221 0.6632 0.117 Uiso 1 1 calc R U
H45C H 1.0545 -0.0464 0.6902 0.117 Uiso 1 1 calc R U
C46 C 1.3194(6) 0.2025(3) 1.0572(4) 0.0593(14) Uani 1 1 d . .
H46 H 1.2639 0.2458 1.0536 0.071 Uiso 1 1 calc R U
C47 C 1.3127(6) 0.1823(4) 1.1412(4) 0.0785(18) Uani 1 1 d . .
H47A H 1.3700 0.1426 1.1485 0.118 Uiso 1 1 calc R U
H47B H 1.2318 0.1582 1.1430 0.118 Uiso 1 1 calc R U
H47C H 1.3320 0.2332 1.1860 0.118 Uiso 1 1 calc R U
C48 C 1.4443(7) 0.2397(4) 1.0521(5) 0.087(2) Uani 1 1 d . .
H48A H 1.4999 0.1972 1.0496 0.130 Uiso 1 1 calc R U
H48B H 1.4699 0.2855 1.1014 0.130 Uiso 1 1 calc R U
H48C H 1.4435 0.2604 1.0019 0.130 Uiso 1 1 calc R U
C49 C 1.0304(6) 0.2834(4) 0.5456(5) 0.0799(19) Uani 1 1 d . .
H49A H 1.0044 0.3260 0.5184 0.120 Uiso 1 1 calc R U
H49B H 1.0288 0.2308 0.5036 0.120 Uiso 1 1 calc R U
H49C H 1.1119 0.3002 0.5740 0.120 Uiso 1 1 calc R U
C51 C 0.3892(7) 0.8586(5) 0.1673(5) 0.090(2) Uani 1 1 d . .
H51A H 0.3574 0.7995 0.1481 0.109 Uiso 1 1 calc R U
H51B H 0.3534 0.8829 0.2183 0.109 Uiso 1 1 calc R U
C52 C 0.1941(7) 0.7432(4) 0.6826(5) 0.085(2) Uani 1 1 d . .
H52A H 0.2213 0.7904 0.6608 0.102 Uiso 1 1 calc R U
H52B H 0.1984 0.6915 0.6395 0.102 Uiso 1 1 calc R U
Cl1 Cl 0.77972(16) 0.39236(11) 0.52461(9) 0.0794(5) Uani 1 1 d . .
Cl2 Cl 0.83256(13) 0.24689(8) 0.74694(9) 0.0565(3) Uani 1 1 d . .
Cl3 Cl 1.26787(11) 0.37361(7) 0.96142(8) 0.0471(3) Uani 1 1 d . .
Cl4 Cl 1.17498(13) 0.23393(8) 0.74520(8) 0.0574(3) Uani 1 1 d . .
Cl5 Cl 0.34200(19) 0.90637(10) 0.09327(12) 0.0871(5) Uani 1 1 d . .
Cl6 Cl 0.5401(2) 0.86368(13) 0.19343(15) 0.1067(7) Uani 1 1 d . .
Cl7 Cl 0.04510(19) 0.75071(13) 0.70240(14) 0.0981(6) Uani 1 1 d . .
Cl8 Cl 0.29085(17) 0.74316(10) 0.77373(11) 0.0789(5) Uani 1 1 d . .
Co1 Co 1.10393(5) 0.29479(3) 0.86658(4) 0.03386(15) Uani 1 1 d . .
N1 N 0.6200(4) 0.2491(3) 0.5798(3) 0.0544(11) Uani 1 1 d . .
N2 N 0.6668(4) 0.3809(2) 0.7143(3) 0.0470(9) Uani 1 1 d . .
N3 N 0.8815(4) 0.4600(2) 0.7094(2) 0.0455(9) Uani 1 1 d . .
N4 N 1.0431(3) 0.4069(2) 0.8372(2) 0.0365(8) Uani 1 1 d . .
N5 N 0.9713(3) 0.3213(2) 0.9390(2) 0.0379(8) Uani 1 1 d . .
N6 N 1.0958(4) 0.1922(2) 0.9324(2) 0.0396(8) Uani 1 1 d . .
Ni1 Ni 0.79112(6) 0.32585(4) 0.63856(4) 0.04959(18) Uani 1 1 d . .
O1 O 0.9515(4) 0.2733(3) 0.6051(3) 0.0721(12) Uani 1 1 d . .

loop_
_atom_site_aniso_label
_atom_site_aniso_U_11
_atom_site_aniso_U_22
_atom_site_aniso_U_33
_atom_site_aniso_U_23
_atom_site_aniso_U_13
_atom_site_aniso_U_12
C1 0.083(5) 0.095(5) 0.084(5) -0.016(4) 0.021(4) -0.058(4)
C2 0.039(3) 0.066(3) 0.035(3) -0.004(2) 0.000(2) -0.006(2)
C3 0.041(3) 0.064(3) 0.038(3) -0.001(2) 0.009(2) -0.007(2)
C4 0.039(3) 0.081(4) 0.040(3) -0.003(2) 0.006(2) 0.005(2)
C5 0.047(3) 0.077(3) 0.039(3) -0.006(2) 0.014(2) -0.006(3)
C6 0.038(3) 0.062(3) 0.045(3) 0.014(2) 0.007(2) 0.009(2)
C7 0.034(2) 0.052(2) 0.035(2) 0.0146(19) -0.0028(19) 0.0037(19)
C8 0.047(3) 0.047(2) 0.039(2) 0.026(2) 0.003(2) 0.002(2)
C9 0.043(3) 0.032(2) 0.051(3) 0.0206(19) 0.008(2) 0.0082(18)
C10 0.052(3) 0.056(3) 0.044(3) 0.024(2) 0.003(2) 0.000(2)
C11 0.053(3) 0.065(3) 0.059(3) 0.021(3) 0.023(3) 0.006(3)
C12 0.042(3) 0.058(3) 0.064(3) 0.022(3) 0.013(3) 0.004(2)
C13 0.037(3) 0.072(3) 0.048(3) 0.023(2) 0.013(2) 0.016(2)
C14 0.036(2) 0.039(2) 0.036(2) 0.0099(18) 0.0000(19) 0.0084(18)
C15 0.035(2) 0.034(2) 0.034(2) 0.0072(17) -0.0015(18) 0.0069(17)
C16 0.026(2) 0.037(2) 0.042(2) 0.0105(18) 0.0050(18) 0.0023(17)
C17 0.079(4) 0.048(3) 0.065(4) 0.025(3) -0.001(3) 0.015(3)
C18 0.0220(19) 0.033(2) 0.038(2) 0.0023(17) 0.0005(17) 0.0014(16)
C19 0.034(2) 0.048(2) 0.057(3) 0.024(2) 0.012(2) 0.011(2)
C20 0.048(3) 0.033(2) 0.056(3) 0.006(2) 0.017(2) -0.004(2)
C21 0.073(4) 0.068(3) 0.058(3) 0.039(3) 0.032(3) 0.027(3)
C22 0.033(2) 0.071(3) 0.029(2) 0.027(2) 0.0013(18) 0.014(2)
C23 0.079(4) 0.051(3) 0.051(3) 0.023(2) 0.030(3) 0.022(3)
C24 0.067(4) 0.040(2) 0.075(4) 0.022(2) 0.032(3) 0.011(2)
C25 0.061(3) 0.043(2) 0.039(3) 0.019(2) 0.007(2) 0.013(2)
C26 0.063(3) 0.044(2) 0.046(3) 0.018(2) 0.013(3) 0.001(2)
C27 0.059(3) 0.048(3) 0.063(4) 0.008(2) 0.014(3) 0.012(2)
C28 0.070(4) 0.057(3) 0.113(6) 0.013(4) 0.010(4) 0.017(3)
C29 0.066(4) 0.058(3) 0.069(4) 0.010(3) -0.007(3) 0.022(3)
C30 0.054(3) 0.056(3) 0.049(3) 0.021(2) -0.002(2) 0.017(2)
C31 0.040(3) 0.067(3) 0.033(2) 0.014(2) 0.013(2) -0.014(2)
C32 0.056(3) 0.080(4) 0.049(3) 0.009(3) -0.010(3) -0.008(3)
C33 0.062(4) 0.112(5) 0.036(3) 0.018(3) 0.003(3) -0.003(4)
C34 0.080(4) 0.082(4) 0.035(3) 0.006(3) 0.009(3) -0.020(3)
C35 0.093(5) 0.068(4) 0.050(4) -0.003(3) 0.007(3) -0.001(3)
C36 0.050(3) 0.075(3) 0.039(3) 0.004(2) 0.012(2) -0.008(3)
C37 0.086(5) 0.075(4) 0.043(3) 0.012(3) 0.013(3) 0.015(3)
C38 0.087(5) 0.092(5) 0.085(5) 0.000(4) -0.003(4) 0.024(4)
C39 0.094(5) 0.082(4) 0.082(5) 0.031(4) -0.020(4) -0.024(4)
C40 0.078(5) 0.093(4) 0.051(4) 0.023(3) 0.000(3) 0.013(4)
C41 0.084(4) 0.095(4) 0.027(3) 0.009(3) 0.012(3) 0.023(3)
C42 0.072(5) 0.131(6) 0.078(5) 0.035(4) 0.023(4) 0.032(4)
C43 0.070(4) 0.049(3) 0.051(3) 0.019(2) 0.005(3) -0.001(3)
C44 0.073(4) 0.079(4) 0.076(4) 0.026(3) 0.012(4) -0.009(3)
C45 0.076(5) 0.079(4) 0.078(5) 0.021(3) 0.012(4) -0.002(3)
C46 0.073(4) 0.045(3) 0.060(3) 0.022(2) -0.012(3) 0.009(3)
C47 0.077(4) 0.094(4) 0.053(4) 0.013(3) -0.018(3) -0.010(4)
C48 0.079(5) 0.092(5) 0.082(5) 0.016(4) -0.002(4) 0.008(4)
C49 0.065(4) 0.094(5) 0.080(5) 0.016(4) 0.024(4) -0.001(3)
C51 0.097(6) 0.093(5) 0.078(5) 0.025(4) 0.001(4) -0.007(4)
C52 0.085(5) 0.088(4) 0.082(5) 0.014(4) 0.026(4) 0.017(4)
Cl1 0.0824(11) 0.1092(12) 0.0453(8) 0.0316(8) -0.0057(7) -0.0214(9)
Cl2 0.0602(8) 0.0529(7) 0.0532(8) 0.0123(6) 0.0022(6) -0.0045(6)
Cl3 0.0474(7) 0.0467(6) 0.0477(7) 0.0123(5) 0.0054(5) 0.0076(5)
Cl4 0.0623(8) 0.0639(7) 0.0493(7) 0.0097(6) 0.0296(7) 0.0107(6)
Cl5 0.1031(14) 0.0724(10) 0.0852(12) 0.0140(8) 0.0150(11) 0.0220(9)
Cl6 0.1097(17) 0.1003(13) 0.1076(16) 0.0240(12) 0.0020(13) 0.0192(12)
Cl7 0.0861(13) 0.1031(13) 0.0950(14) 0.0064(11) 0.0153(11) 0.0019(10)
Cl8 0.0844(12) 0.0769(10) 0.0741(11) 0.0165(8) 0.0141(9) 0.0024(8)
Co1 0.0395(3) 0.0336(3) 0.0324(3) 0.0108(2) 0.0131(3) 0.0089(2)
N1 0.052(3) 0.067(3) 0.037(2) 0.0036(19) 0.005(2) -0.005(2)
N2 0.038(2) 0.057(2) 0.040(2) 0.0050(18) -0.0027(17) -0.0007(18)
N3 0.043(2) 0.057(2) 0.039(2) 0.0196(18) 0.0025(18) -0.0001(18)
N4 0.046(2) 0.0326(17) 0.0288(18) 0.0061(14) 0.0013(16) 0.0007(15)
N5 0.042(2) 0.0463(19) 0.0285(19) 0.0122(15) 0.0060(16) 0.0112(16)
N6 0.054(2) 0.0392(18) 0.0253(18) 0.0104(14) -0.0013(17) 0.0075(17)
Ni1 0.0438(4) 0.0664(4) 0.0364(3) 0.0093(3) 0.0095(3) -0.0018(3)
O1 0.045(2) 0.090(3) 0.074(3) 0.004(2) 0.018(2) 0.009(2)

loop_
_atom_type_symbol
_atom_type_description
_atom_type_scat_dispersion_real
_atom_type_scat_dispersion_imag
_atom_type_scat_source
C C 0.0033 0.0016 'International Tables Vol C Tables 4.2.6.8 and 6.1.1.4'
H H 0.0000 0.0000 'International Tables Vol C Tables 4.2.6.8 and 6.1.1.4'
N N 0.0061 0.0033 'International Tables Vol C Tables 4.2.6.8 and 6.1.1.4'
Cl Cl 0.1484 0.1585 'International Tables Vol C Tables 4.2.6.8 and 6.1.1.4'
Co Co 0.3494 0.9721 'International Tables Vol C Tables 4.2.6.8 and 6.1.1.4'
Ni Ni 0.3393 1.1124 'International Tables Vol C Tables 4.2.6.8 and 6.1.1.4'
O O 0.0106 0.0060 'International Tables Vol C Tables 4.2.6.8 and 6.1.1.4'

loop_
_geom_angle_atom_site_label_1
_geom_angle_atom_site_label_2
_geom_angle_atom_site_label_3
_geom_angle
C2 C1 H1A 109.5
C2 C1 H1B 109.5
H1A C1 H1B 109.5
C2 C1 H1C 109.5
H1A C1 H1C 109.5
H1B C1 H1C 109.5
N1 C2 C1 124.3(5)
N1 C2 C3 118.1(4)
C1 C2 C3 117.6(4)
N2 C3 C4 121.8(4)
N2 C3 C2 114.0(4)
C4 C3 C2 123.8(4)
C3 C4 C5 118.6(5)
C3 C4 H4 120.7
C5 C4 H4 120.7
C6 C5 C4 118.9(5)
C6 C5 H5 120.5
C4 C5 H5 120.5
C5 C6 C7 119.9(5)
C5 C6 H6 120.1
C7 C6 H6 120.1
N2 C7 C6 120.6(4)
N2 C7 C8 115.9(4)
C6 C7 C8 123.4(4)
N3 C8 C16 110.2(4)
N3 C8 C17 111.2(4)
C16 C8 C17 108.4(4)
N3 C8 C7 108.9(4)
C16 C8 C7 110.0(3)
C17 C8 C7 108.1(4)
C10 C9 N3 119.3(4)
C10 C9 C14 118.7(4)
N3 C9 C14 121.6(4)
C9 C10 C11 118.6(5)
C9 C10 H10 120.7
C11 C10 H10 120.7
C12 C11 C10 119.6(5)
C12 C11 H11 120.2
C10 C11 H11 120.2
C11 C12 C13 123.4(5)
C11 C12 H12 118.3
C13 C12 H12 118.3
C12 C13 C14 120.5(5)
C12 C13 H13 119.7
C14 C13 H13 119.7
C13 C14 N4 120.0(4)
C13 C14 C9 119.0(4)
N4 C14 C9 120.8(4)
N4 C15 C18 114.7(4)
N4 C15 C16 123.5(4)
C18 C15 C16 121.5(3)
C8 C16 C15 112.2(3)
C8 C16 H16A 109.2
C15 C16 H16A 109.2
C8 C16 H16B 109.2
C15 C16 H16B 109.2
H16A C16 H16B 107.9
C8 C17 H17A 109.5
C8 C17 H17B 109.5
H17A C17 H17B 109.5
C8 C17 H17C 109.5
H17A C17 H17C 109.5
H17B C17 H17C 109.5
N5 C18 C19 119.5(4)
N5 C18 C15 113.8(3)
C19 C18 C15 126.5(4)
C20 C19 C18 117.2(4)
C20 C19 H19 121.4
C18 C19 H19 121.4
C19 C20 C21 123.6(4)
C19 C20 H20 118.2
C21 C20 H20 118.2
C20 C21 C22 117.2(4)
C20 C21 H21 121.4
C22 C21 H21 121.4
N5 C22 C21 121.3(4)
N5 C22 C23 113.4(4)
C21 C22 C23 125.3(4)
N6 C23 C22 117.4(4)
N6 C23 C24 125.9(4)
C22 C23 C24 116.7(4)
C23 C24 H24A 109.5
C23 C24 H24B 109.5
H24A C24 H24B 109.5
C23 C24 H24C 109.5
H24A C24 H24C 109.5
H24B C24 H24C 109.5
C26 C25 N6 118.5(5)
C26 C25 C30 122.8(4)
N6 C25 C30 118.8(4)
C25 C26 C27 115.8(5)
C25 C26 C43 123.3(5)
C27 C26 C43 120.6(5)
C28 C27 C26 122.0(5)
C28 C27 H27 119.0
C26 C27 H27 119.0
C27 C28 C29 120.2(6)
C27 C28 H28 119.9
C29 C28 H28 119.9
C28 C29 C30 123.8(6)
C28 C29 H29 118.1
C30 C29 H29 118.1
C29 C30 C25 115.2(5)
C29 C30 C46 120.5(5)
C25 C30 C46 124.3(4)
C32 C31 C36 123.1(5)
C32 C31 N1 118.8(5)
C36 C31 N1 118.1(5)
C31 C32 C33 116.3(6)
C31 C32 C40 125.8(5)
C33 C32 C40 117.9(6)
C34 C33 C32 122.3(6)
C34 C33 H33 118.9
C32 C33 H33 118.9
C33 C34 C35 122.7(6)
C33 C34 H34 118.7
C35 C34 H34 118.7
C36 C35 C34 118.3(6)
C36 C35 H35 120.8
C34 C35 H35 120.8
C35 C36 C31 117.1(6)
C35 C36 C37 119.7(6)
C31 C36 C37 123.1(5)
C36 C37 C38 115.2(5)
C36 C37 C39 108.5(6)
C38 C37 C39 109.7(6)
C36 C37 H37 107.7
C38 C37 H37 107.7
C39 C37 H37 107.7
C37 C38 H38A 109.5
C37 C38 H38B 109.5
H38A C38 H38B 109.5
C37 C38 H38C 109.5
H38A C38 H38C 109.5
H38B C38 H38C 109.5
C37 C39 H39A 109.5
C37 C39 H39B 109.5
H39A C39 H39B 109.5
C37 C39 H39C 109.5
H39A C39 H39C 109.5
H39B C39 H39C 109.5
C42 C40 C32 116.2(6)
C42 C40 C41 107.6(6)
C32 C40 C41 109.3(5)
C42 C40 H40 107.8
C32 C40 H40 107.8
C41 C40 H40 107.8
C40 C41 H41A 109.5
C40 C41 H41B 109.5
H41A C41 H41B 109.5
C40 C41 H41C 109.5
H41A C41 H41C 109.5
H41B C41 H41C 109.5
C40 C42 H42A 109.5
C40 C42 H42B 109.5
H42A C42 H42B 109.5
C40 C42 H42C 109.5
H42A C42 H42C 109.5
H42B C42 H42C 109.5
C45 C43 C26 112.9(5)
C45 C43 C44 110.9(5)
C26 C43 C44 110.4(5)
C45 C43 H43 107.4
C26 C43 H43 107.4
C44 C43 H43 107.4
C43 C44 H44A 109.5
C43 C44 H44B 109.5
H44A C44 H44B 109.5
C43 C44 H44C 109.5
H44A C44 H44C 109.5
H44B C44 H44C 109.5
C43 C45 H45A 109.5
C43 C45 H45B 109.5
H45A C45 H45B 109.5
C43 C45 H45C 109.5
H45A C45 H45C 109.5
H45B C45 H45C 109.5
C48 C46 C47 110.8(6)
C48 C46 C30 113.0(5)
C47 C46 C30 111.3(4)
C48 C46 H46 107.2
C47 C46 H46 107.2
C30 C46 H46 107.2
C46 C47 H47A 109.5
C46 C47 H47B 109.5
H47A C47 H47B 109.5
C46 C47 H47C 109.5
H47A C47 H47C 109.5
H47B C47 H47C 109.5
C46 C48 H48A 109.5
C46 C48 H48B 109.5
H48A C48 H48B 109.5
C46 C48 H48C 109.5
H48A C48 H48C 109.5
H48B C48 H48C 109.5
O1 C49 H49A 109.5
O1 C49 H49B 109.5
H49A C49 H49B 109.5
O1 C49 H49C 109.5
H49A C49 H49C 109.5
H49B C49 H49C 109.5
Cl5 C51 Cl6 116.6(4)
Cl5 C51 H51A 108.1
Cl6 C51 H51A 108.1
Cl5 C51 H51B 108.1
Cl6 C51 H51B 108.1
H51A C51 H51B 107.3
Cl7 C52 Cl8 112.0(4)
Cl7 C52 H52A 109.2
Cl8 C52 H52A 109.2
Cl7 C52 H52B 109.2
Cl8 C52 H52B 109.2
H52A C52 H52B 107.9
N5 Co1 N4 76.88(14)
N5 Co1 N6 76.21(14)
N4 Co1 N6 153.08(14)
N5 Co1 Cl4 153.04(12)
N4 Co1 Cl4 100.69(10)
N6 Co1 Cl4 102.81(10)
N5 Co1 Cl3 98.82(12)
N4 Co1 Cl3 91.32(10)
N6 Co1 Cl3 93.70(11)
Cl4 Co1 Cl3 108.11(5)
C2 N1 C31 122.3(4)
C2 N1 Ni1 111.2(3)
C31 N1 Ni1 126.4(3)
C7 N2 C3 119.9(4)
C7 N2 Ni1 123.0(3)
C3 N2 Ni1 113.4(3)
C9 N3 C8 119.8(4)
C9 N3 Ni1 117.3(3)
C8 N3 Ni1 114.2(3)
C15 N4 C14 119.9(4)
C15 N4 Co1 115.5(3)
C14 N4 Co1 124.6(3)
C22 N5 C18 121.1(4)
C22 N5 Co1 120.1(3)
C18 N5 Co1 118.8(3)
C23 N6 C25 119.8(4)
C23 N6 Co1 112.8(3)
C25 N6 Co1 127.4(3)
N2 Ni1 O1 159.15(17)
N2 Ni1 N1 77.44(15)
O1 Ni1 N1 116.06(16)
N2 Ni1 N3 74.01(14)
O1 Ni1 N3 96.97(15)
N1 Ni1 N3 145.61(16)
N2 Ni1 Cl1 104.26(13)
O1 Ni1 Cl1 92.29(14)
N1 Ni1 Cl1 88.91(13)
N3 Ni1 Cl1 80.03(11)
N2 Ni1 Cl2 85.12(13)
O1 Ni1 Cl2 78.22(13)
N1 Ni1 Cl2 94.72(13)
N3 Ni1 Cl2 101.49(10)
Cl1 Ni1 Cl2 170.50(6)
C49 O1 Ni1 133.4(4)

loop_
_geom_bond_atom_site_label_1
_geom_bond_atom_site_label_2
_geom_bond_distance
C1 C2 1.460(7)
C1 H1A 0.9600
C1 H1B 0.9600
C1 H1C 0.9600
C2 N1 1.278(6)
C2 C3 1.496(6)
C3 N2 1.352(6)
C3 C4 1.360(6)
C4 C5 1.411(7)
C4 H4 0.9300
C5 C6 1.365(7)
C5 H5 0.9300
C6 C7 1.385(6)
C6 H6 0.9300
C7 N2 1.343(6)
C7 C8 1.565(6)
C8 N3 1.478(6)
C8 C16 1.523(6)
C8 C17 1.546(6)
C9 C10 1.378(6)
C9 N3 1.421(6)
C9 C14 1.463(6)
C10 C11 1.446(7)
C10 H10 0.9300
C11 C12 1.320(8)
C11 H11 0.9300
C12 C13 1.355(7)
C12 H12 0.9300
C13 C14 1.361(6)
C13 H13 0.9300
C14 N4 1.434(5)
C15 N4 1.280(5)
C15 C18 1.490(6)
C15 C16 1.534(6)
C16 H16A 0.9700
C16 H16B 0.9700
C17 H17A 0.9600
C17 H17B 0.9600
C17 H17C 0.9600
C18 N5 1.346(5)
C18 C19 1.436(6)
C19 C20 1.343(6)
C19 H19 0.9300
C20 C21 1.350(7)
C20 H20 0.9300
C21 C22 1.407(6)
C21 H21 0.9300
C22 N5 1.327(5)
C22 C23 1.485(7)
C23 N6 1.263(6)
C23 C24 1.533(7)
C24 H24A 0.9600
C24 H24B 0.9600
C24 H24C 0.9600
C25 C26 1.390(7)
C25 N6 1.445(6)
C25 C30 1.457(7)
C26 C27 1.427(7)
C26 C43 1.495(8)
C27 C28 1.350(9)
C27 H27 0.9300
C28 C29 1.360(8)
C28 H28 0.9300
C29 C30 1.368(7)
C29 H29 0.9300
C30 C46 1.519(7)
C31 C32 1.400(8)
C31 C36 1.408(8)
C31 N1 1.439(6)
C32 C33 1.417(8)
C32 C40 1.526(9)
C33 C34 1.288(9)
C33 H33 0.9300
C34 C35 1.428(10)
C34 H34 0.9300
C35 C36 1.408(7)
C35 H35 0.9300
C36 C37 1.481(9)
C37 C38 1.504(9)
C37 C39 1.573(8)
C37 H37 0.9800
C38 H38A 0.9600
C38 H38B 0.9600
C38 H38C 0.9600
C39 H39A 0.9600
C39 H39B 0.9600
C39 H39C 0.9600
C40 C42 1.470(9)
C40 C41 1.552(8)
C40 H40 0.9800
C41 H41A 0.9600
C41 H41B 0.9600
C41 H41C 0.9600
C42 H42A 0.9600
C42 H42B 0.9600
C42 H42C 0.9600
C43 C45 1.485(8)
C43 C44 1.507(8)
C43 H43 0.9800
C44 H44A 0.9600
C44 H44B 0.9600
C44 H44C 0.9600
C45 H45A 0.9600
C45 H45B 0.9600
C45 H45C 0.9600
C46 C48 1.490(9)
C46 C47 1.497(8)
C46 H46 0.9800
C47 H47A 0.9600
C47 H47B 0.9600
C47 H47C 0.9600
C48 H48A 0.9600
C48 H48B 0.9600
C48 H48C 0.9600
C49 O1 1.406(7)
C49 H49A 0.9600
C49 H49B 0.9600
C49 H49C 0.9600
C51 Cl5 1.655(8)
C51 Cl6 1.674(8)
C51 H51A 0.9700
C51 H51B 0.9700
C52 Cl7 1.722(7)
C52 Cl8 1.742(8)
C52 H52A 0.9700
C52 H52B 0.9700
Cl1 Ni1 2.3739(17)
Cl2 Ni1 2.4613(16)
Cl3 Co1 2.3390(14)
Cl4 Co1 2.2433(12)
Co1 N5 1.989(3)
Co1 N4 2.145(3)
Co1 N6 2.207(3)
N1 Ni1 2.188(4)
N2 Ni1 2.059(4)
N3 Ni1 2.320(4)
Ni1 O1 2.097(4)

loop_
_geom_torsion_atom_site_label_1
_geom_torsion_atom_site_label_2
_geom_torsion_atom_site_label_3
_geom_torsion_atom_site_label_4
_geom_torsion
N1 C2 C3 N2 9.6(8)
C1 C2 C3 N2 -167.9(6)
N1 C2 C3 C4 -176.8(6)
C1 C2 C3 C4 5.7(9)
N2 C3 C4 C5 -2.5(9)
C2 C3 C4 C5 -175.6(6)
C3 C4 C5 C6 3.6(9)
C4 C5 C6 C7 -5.4(8)
C5 C6 C7 N2 6.1(8)
C5 C6 C7 C8 -178.6(5)
N2 C7 C8 N3 -8.7(5)
C6 C7 C8 N3 175.8(4)
N2 C7 C8 C16 -129.6(4)
C6 C7 C8 C16 54.9(6)
N2 C7 C8 C17 112.2(5)
C6 C7 C8 C17 -63.3(6)
N3 C9 C10 C11 -174.5(4)
C14 C9 C10 C11 -2.0(7)
C9 C10 C11 C12 2.5(8)
C10 C11 C12 C13 -0.1(9)
C11 C12 C13 C14 -2.7(8)
C12 C13 C14 N4 177.3(4)
C12 C13 C14 C9 3.0(7)
C10 C9 C14 C13 -0.6(6)
N3 C9 C14 C13 171.6(4)
C10 C9 C14 N4 -174.8(4)
N3 C9 C14 N4 -2.5(6)
N3 C8 C16 C15 -49.7(5)
C17 C8 C16 C15 -171.5(4)
C7 C8 C16 C15 70.4(4)
N4 C15 C16 C8 77.0(5)
C18 C15 C16 C8 -110.5(4)
N4 C15 C18 N5 -6.6(5)
C16 C15 C18 N5 -179.8(4)
N4 C15 C18 C19 178.6(4)
C16 C15 C18 C19 5.5(7)
N5 C18 C19 C20 4.3(7)
C15 C18 C19 C20 178.8(4)
C18 C19 C20 C21 -5.5(8)
C19 C20 C21 C22 4.4(9)
C20 C21 C22 N5 -2.0(8)
C20 C21 C22 C23 178.9(5)
N5 C22 C23 N6 2.2(7)
C21 C22 C23 N6 -178.7(5)
N5 C22 C23 C24 -177.7(5)
C21 C22 C23 C24 1.5(9)
N6 C25 C26 C27 -177.1(4)
C30 C25 C26 C27 4.3(7)
N6 C25 C26 C43 -3.1(7)
C30 C25 C26 C43 178.3(5)
C25 C26 C27 C28 -2.2(8)
C43 C26 C27 C28 -176.4(6)
C26 C27 C28 C29 -2.8(10)
C27 C28 C29 C30 6.2(11)
C28 C29 C30 C25 -4.0(9)
C28 C29 C30 C46 178.8(6)
C26 C25 C30 C29 -1.4(8)
N6 C25 C30 C29 -180.0(5)
C26 C25 C30 C46 175.7(5)
N6 C25 C30 C46 -2.9(7)
C36 C31 C32 C33 1.7(8)
N1 C31 C32 C33 179.4(5)
C36 C31 C32 C40 179.6(5)
N1 C31 C32 C40 -2.7(8)
C31 C32 C33 C34 -2.1(9)
C40 C32 C33 C34 179.8(6)
C32 C33 C34 C35 -1.4(10)
C33 C34 C35 C36 5.3(9)
C34 C35 C36 C31 -5.4(8)
C34 C35 C36 C37 177.0(5)
C32 C31 C36 C35 2.1(7)
N1 C31 C36 C35 -175.7(5)
C32 C31 C36 C37 179.6(5)
N1 C31 C36 C37 1.8(7)
C35 C36 C37 C38 33.1(8)
C31 C36 C37 C38 -144.3(5)
C35 C36 C37 C39 -90.3(6)
C31 C36 C37 C39 92.3(6)
C31 C32 C40 C42 -118.2(7)
C33 C32 C40 C42 59.7(8)
C31 C32 C40 C41 119.7(6)
C33 C32 C40 C41 -62.4(7)
C25 C26 C43 C45 137.0(5)
C27 C26 C43 C45 -49.2(6)
C25 C26 C43 C44 -98.1(6)
C27 C26 C43 C44 75.6(6)
C29 C30 C46 C48 58.9(7)
C25 C30 C46 C48 -118.0(6)
C29 C30 C46 C47 -66.5(7)
C25 C30 C46 C47 116.6(6)
C1 C2 N1 C31 9.3(10)
C3 C2 N1 C31 -168.1(5)
C1 C2 N1 Ni1 -174.0(6)
C3 C2 N1 Ni1 8.7(6)
C32 C31 N1 C2 68.1(7)
C36 C31 N1 C2 -114.1(6)
C32 C31 N1 Ni1 -108.2(5)
C36 C31 N1 Ni1 69.7(5)
C6 C7 N2 C3 -4.9(7)
C8 C7 N2 C3 179.5(4)
C6 C7 N2 Ni1 -162.0(4)
C8 C7 N2 Ni1 22.4(6)
C4 C3 N2 C7 3.1(8)
C2 C3 N2 C7 176.9(5)
C4 C3 N2 Ni1 162.3(5)
C2 C3 N2 Ni1 -23.9(6)
C10 C9 N3 C8 -121.3(5)
C14 C9 N3 C8 66.5(5)
C10 C9 N3 Ni1 92.9(4)
C14 C9 N3 Ni1 -79.3(5)
C16 C8 N3 C9 -31.7(5)
C17 C8 N3 C9 88.5(5)
C7 C8 N3 C9 -152.4(4)
C16 C8 N3 Ni1 115.1(3)
C17 C8 N3 Ni1 -124.7(4)
C7 C8 N3 Ni1 -5.7(4)
C18 C15 N4 C14 -177.9(4)
C16 C15 N4 C14 -4.9(6)
C18 C15 N4 Co1 4.9(5)
C16 C15 N4 Co1 178.0(3)
C13 C14 N4 C15 143.3(5)
C9 C14 N4 C15 -42.6(6)
C13 C14 N4 Co1 -39.9(5)
C9 C14 N4 Co1 134.3(3)
C21 C22 N5 C18 1.1(7)
C23 C22 N5 C18 -179.7(4)
C21 C22 N5 Co1 178.4(4)
C23 C22 N5 Co1 -2.4(6)
C19 C18 N5 C22 -2.3(7)
C15 C18 N5 C22 -177.4(4)
C19 C18 N5 Co1 -179.6(3)
C15 C18 N5 Co1 5.2(5)
C22 C23 N6 C25 -179.5(4)
C24 C23 N6 C25 0.3(9)
C22 C23 N6 Co1 -1.0(6)
C24 C23 N6 Co1 178.8(5)
C26 C25 N6 C23 98.1(6)
C30 C25 N6 C23 -83.3(6)
C26 C25 N6 Co1 -80.2(5)
C30 C25 N6 Co1 98.4(5)
